data_7216822
loop_
_publ_author_name
'Kojima, Tatsuhiro'
'Yamada, Tomofumi'
'Yakiyama, Yumi'
'Ishikawa, Eri'
'Morita, Yasushi'
'Ebihara, Masahiro'
'Kawano, Masaki'

_publ_section_title
;
 The diversity of Zn(ii) coordination networks composed of
 multi-interactive ligand TPHAP&#x2212;via weak intermolecular interaction
;
_journal_issue 28
_journal_name_full CrystEngComm
_journal_page_first 6335
_journal_paper_doi 10.1039/c3ce42382d
_journal_volume 16
_journal_year 2014
_chemical_formula_moiety '(Zn 2+), (I 1-), (C22 H12 N9 1-), 3.5(C1 H3 O1 H1)'
_chemical_formula_sum 'C25.5 H26 I N9 O3.5 Zn'
_chemical_formula_weight 706.82
_chemical_name_systematic
; 
 ? 
;
_space_group_IT_number 33
_symmetry_cell_setting orthorhombic
_symmetry_space_group_name_Hall 'P 2c -2n'
_symmetry_space_group_name_H-M 'P n a 21'
_atom_sites_solution_hydrogens geom
_atom_sites_solution_primary direct
_atom_sites_solution_secondary difmap
_audit_creation_method SHELXL-97
_cell_angle_alpha 90.00
_cell_angle_beta 90.00
_cell_angle_gamma 90.00
_cell_formula_units_Z 8
_cell_length_a 18.006(1)
_cell_length_b 15.3229(9)
_cell_length_c 20.969(1)
_cell_measurement_reflns_used 24288
_cell_measurement_temperature 100(2)
_cell_measurement_theta_max 26.36
_cell_measurement_theta_min 1.65
_cell_volume 5785.4(5)
_computing_cell_refinement 'APEX2 sofware Suite'
_computing_data_collection 'APEX2 sofware Suite'
_computing_data_reduction 'APEX2 sofware Suite'
_computing_molecular_graphics 'Diamond 3'
_computing_publication_material WinGX
_computing_structure_refinement 'SHELXL-97 (Sheldrick, 1997)'
_computing_structure_solution 'SHELXS-97 (Sheldrick, 1990)'
_diffrn_ambient_temperature 100(2)
_diffrn_measured_fraction_theta_full 0.999
_diffrn_measured_fraction_theta_max 0.998
_diffrn_measurement_device_type CCD
_diffrn_measurement_method 'omega and phi scans'
_diffrn_radiation_monochromator 'Wuazar(TM) Montel multilayer optic'
_diffrn_radiation_source 'microfocus source 30W maximum continuous power'
_diffrn_radiation_type MoK\a
_diffrn_radiation_wavelength 0.71073
_diffrn_reflns_av_R_equivalents 0.0390
_diffrn_reflns_av_sigmaI/netI 0.0623
_diffrn_reflns_limit_h_max 22
_diffrn_reflns_limit_h_min -18
_diffrn_reflns_limit_k_max 19
_diffrn_reflns_limit_k_min -19
_diffrn_reflns_limit_l_max 26
_diffrn_reflns_limit_l_min -22
_diffrn_reflns_number 24288
_diffrn_reflns_theta_full 25.25
_diffrn_reflns_theta_max 26.36
_diffrn_reflns_theta_min 1.65
_exptl_absorpt_coefficient_mu 1.962
_exptl_absorpt_correction_T_max 0.8913
_exptl_absorpt_correction_T_min 0.7986
_exptl_absorpt_correction_type multi-scan
_exptl_absorpt_process_details SADABS
_exptl_crystal_colour 'pale yellow '
_exptl_crystal_density_diffrn 1.623
_exptl_crystal_density_method 'not measured'
_exptl_crystal_description block
_exptl_crystal_F_000 2824
_exptl_crystal_size_max 0.12
_exptl_crystal_size_mid 0.12
_exptl_crystal_size_min 0.06
_refine_diff_density_max 1.873
_refine_diff_density_min -1.502
_refine_diff_density_rms 0.200
_refine_ls_abs_structure_details 'Flack H D (1983), Acta Cryst. A39, 876-881'
_refine_ls_abs_structure_Flack 0.39(4)
_refine_ls_extinction_method none
_refine_ls_goodness_of_fit_ref 1.036
_refine_ls_hydrogen_treatment constr
_refine_ls_matrix_type full
_refine_ls_number_parameters 579
_refine_ls_number_reflns 10433
_refine_ls_number_restraints 147
_refine_ls_restrained_S_all 1.034
_refine_ls_R_factor_all 0.1367
_refine_ls_R_factor_gt 0.0931
_refine_ls_shift/su_max 0.004
_refine_ls_shift/su_mean 0.000
_refine_ls_structure_factor_coef Fsqd
_refine_ls_weighting_details 'calc w=1/[\s^2^(Fo^2^)+(0.1762P)^2^+26.9224P] where P=(Fo^2^+2Fc^2^)/3'
_refine_ls_weighting_scheme calc
_refine_ls_wR_factor_gt 0.2607
_refine_ls_wR_factor_ref 0.2969
_reflns_number_gt 6755
_reflns_number_total 10433
_reflns_threshold_expression >2\s(I)
_cod_data_source_file c3ce42382d.txt
_cod_data_source_block 1
_cod_depositor_comments
;
The following automatic conversions were performed:

'_symmetry_cell_setting' value 'Orthorhombic' changed to
'orthorhombic' according to
/usr/data/users/saulius/crontab/automatic-downloads/rss-feeds/RSC/lib/dictionaries/cif_core.dic
dictionary named 'cif_core.dic' version 2.4.2 from 2011-04-26.

Automatic conversion script
Id: cif_fix_values 2281 2013-09-26 08:29:07Z andrius 
;
_cod_original_cell_volume 5785.4(6)
_cod_original_sg_symbol_H-M Pna21
_cod_original_formula_sum 'C25.50 H26 I N9 O3.50 Zn'
_cod_database_code 7216822

loop_
_symmetry_equiv_pos_as_xyz
'x, y, z'
'-x, -y, z+1/2'
'-x+1/2, y+1/2, z+1/2'
'x+1/2, -y+1/2, z'

loop_
_atom_site_label
_atom_site_type_symbol
_atom_site_fract_x
_atom_site_fract_y
_atom_site_fract_z
_atom_site_U_iso_or_equiv
_atom_site_adp_type
_atom_site_occupancy
_atom_site_symmetry_multiplicity
_atom_site_calc_flag
_atom_site_refinement_flags
N1 N 0.0337(5) 0.3253(4) 0.4878(4) 0.040(3) Uani 1 1 d GU
C1 C 0.0014(5) 0.2475(5) 0.4679(4) 0.044(4) Uani 1 1 d G
H1 H -0.0342 0.2478 0.4345 0.052 Uiso 1 1 calc R
C2 C 0.0214(5) 0.1693(4) 0.4967(4) 0.035(3) Uani 1 1 d G
H2 H -0.0006 0.1161 0.4831 0.042 Uiso 1 1 calc R
C3 C 0.0736(5) 0.1688(4) 0.5456(4) 0.015(2) Uani 1 1 d G
C4 C 0.1058(5) 0.2466(5) 0.5656(4) 0.059(4) Uani 1 1 d GU
H4 H 0.1415 0.2463 0.5989 0.071 Uiso 1 1 calc R
C5 C 0.0858(6) 0.3248(4) 0.5367(5) 0.054(3) Uani 1 1 d GU
H5 H 0.1079 0.3780 0.5503 0.065 Uiso 1 1 calc R
N2 N 0.0411(5) -0.4542(4) 0.4840(5) 0.048(3) Uani 1 1 d GU
C7 C 0.1089(5) -0.4477(5) 0.5153(5) 0.053(3) Uani 1 1 d GU
H7 H 0.1419 -0.4961 0.5159 0.064 Uiso 1 1 calc R
C8 C 0.1286(5) -0.3703(6) 0.5455(5) 0.062(5) Uani 1 1 d G
H8 H 0.1750 -0.3658 0.5668 0.074 Uiso 1 1 calc R
C9 C 0.0804(6) -0.2995(5) 0.5444(5) 0.038(4) Uani 1 1 d G
C10 C 0.0125(5) -0.3060(5) 0.5132(5) 0.050(4) Uani 1 1 d G
H10 H -0.0204 -0.2576 0.5125 0.060 Uiso 1 1 calc R
C11 C -0.0071(5) -0.3834(6) 0.4830(5) 0.050(3) Uani 1 1 d GU
H11 H -0.0535 -0.3878 0.4617 0.060 Uiso 1 1 calc R
N3 N 0.3986(5) -0.0608(4) 0.8721(4) 0.040(3) Uani 1 1 d GU
C13 C 0.3905(6) 0.0136(4) 0.8348(5) 0.046(3) Uani 1 1 d GU
H13 H 0.4189 0.0643 0.8440 0.056 Uiso 1 1 calc R
C14 C 0.3409(6) 0.0137(4) 0.7840(4) 0.056(5) Uani 1 1 d G
H14 H 0.3354 0.0645 0.7585 0.067 Uiso 1 1 calc R
C15 C 0.2993(5) -0.0605(5) 0.7706(4) 0.035(4) Uani 1 1 d G
C16 C 0.3074(5) -0.1349(4) 0.8079(5) 0.036(4) Uani 1 1 d G
H16 H 0.2790 -0.1856 0.7987 0.043 Uiso 1 1 calc R
C17 C 0.3571(5) -0.1350(4) 0.8587(4) 0.040(3) Uani 1 1 d GU
H17 H 0.3626 -0.1858 0.8842 0.048 Uiso 1 1 calc R
C6 C 0.1027(12) 0.0855(9) 0.5752(7) 0.043(5) Uani 1 1 d .
N4 N 0.0696(7) 0.0107(6) 0.5501(6) 0.029(3) Uani 1 1 d .
C19 C 0.0979(9) -0.0651(7) 0.5729(7) 0.027(3) Uani 1 1 d .
N5 N 0.0726(7) -0.1422(6) 0.5485(5) 0.027(3) Uani 1 1 d .
C12 C 0.1038(10) -0.2135(9) 0.5707(7) 0.039(4) Uani 1 1 d .
N6 N 0.1554(8) -0.2219(7) 0.6209(6) 0.034(3) Uani 1 1 d .
C20 C 0.1762(9) -0.1406(8) 0.6444(7) 0.036(4) Uani 1 1 d .
N7 N 0.2251(8) -0.1421(7) 0.6944(6) 0.038(3) Uani 1 1 d .
C18 C 0.2476(9) -0.0610(8) 0.7136(8) 0.035(4) Uani 1 1 d .
N8 N 0.2255(6) 0.0175(6) 0.6943(6) 0.028(3) Uani 1 1 d .
C21 C 0.1750(8) 0.0157(8) 0.6464(7) 0.031(3) Uani 1 1 d .
N9 N 0.1520(6) 0.0912(6) 0.6205(5) 0.022(3) Uani 1 1 d .
C22 C 0.1478(9) -0.0641(7) 0.6212(7) 0.029(4) Uani 1 1 d .
I1 I -0.09867(7) 0.43253(7) 0.37130(6) 0.0526(3) Uani 1 1 d .
Zn1 Zn 0.01736(11) 0.43544(9) 0.43548(8) 0.0342(5) Uani 1 1 d .
N11 N 0.4616(6) 0.4657(5) 0.7092(5) 0.047(3) Uani 1 1 d G
C29 C 0.3959(7) 0.4602(5) 0.6747(7) 0.133(14) Uani 1 1 d G
H29 H 0.3661 0.5107 0.6686 0.160 Uiso 1 1 calc R
C30 C 0.3736(8) 0.3807(7) 0.6491(8) 0.128(13) Uani 1 1 d G
H30 H 0.3287 0.3769 0.6255 0.154 Uiso 1 1 calc R
C31 C 0.4171(8) 0.3068(5) 0.6579(7) 0.059(5) Uani 1 1 d GU
C32 C 0.4829(7) 0.3123(6) 0.6925(7) 0.063(5) Uani 1 1 d GU
H32 H 0.5126 0.2617 0.6985 0.075 Uiso 1 1 calc R
C33 C 0.5051(5) 0.3918(7) 0.7181(6) 0.073(6) Uani 1 1 d GU
H33 H 0.5500 0.3955 0.7417 0.088 Uiso 1 1 calc R
N10 N 0.4674(5) -0.3131(4) 0.7072(5) 0.046(3) Uani 1 1 d GU
C23 C 0.4960(5) -0.2353(6) 0.7307(4) 0.039(3) Uani 1 1 d GU
H23 H 0.5296 -0.2361 0.7657 0.047 Uiso 1 1 calc R
C24 C 0.4756(6) -0.1564(5) 0.7031(5) 0.044(4) Uani 1 1 d GU
H24 H 0.4952 -0.1032 0.7192 0.053 Uiso 1 1 calc R
C25 C 0.4265(8) -0.1553(5) 0.6520(6) 0.071(4) Uani 1 1 d GU
C26 C 0.3978(8) -0.2331(6) 0.6284(6) 0.075(4) Uani 1 1 d GU
H26 H 0.3643 -0.2324 0.5935 0.090 Uiso 1 1 calc R
C27 C 0.4183(7) -0.3120(5) 0.6560(6) 0.078(4) Uani 1 1 d GU
H27 H 0.3987 -0.3652 0.6399 0.094 Uiso 1 1 calc R
N12 N 0.1014(5) 0.0723(5) 0.3270(4) 0.037(3) Uani 1 1 d G
C35 C 0.1050(5) 0.0005(4) 0.3673(5) 0.047(4) Uani 1 1 d G
H35 H 0.0738 -0.0485 0.3599 0.057 Uiso 1 1 calc R
C36 C 0.1540(6) 0.0004(4) 0.4185(4) 0.039(4) Uani 1 1 d G
H36 H 0.1564 -0.0487 0.4461 0.046 Uiso 1 1 calc R
C37 C 0.1996(5) 0.0721(5) 0.4293(4) 0.032(3) Uani 1 1 d G
C38 C 0.1960(5) 0.1440(4) 0.3890(5) 0.050(5) Uani 1 1 d G
H38 H 0.2272 0.1930 0.3964 0.061 Uiso 1 1 calc R
C39 C 0.1470(5) 0.1441(4) 0.3378(4) 0.052(4) Uani 1 1 d G
H39 H 0.1446 0.1932 0.3102 0.062 Uiso 1 1 calc R
C28 C 0.4014(9) -0.0733(8) 0.6255(9) 0.031(4) Uani 1 1 d .
N13 N 0.4336(8) -0.0006(7) 0.6495(8) 0.047(4) Uani 1 1 d .
C41 C 0.4076(10) 0.0745(10) 0.6273(12) 0.053(6) Uani 1 1 d .
N14 N 0.4293(9) 0.1538(9) 0.6483(8) 0.061(5) Uani 1 1 d .
C34 C 0.3963(10) 0.2231(8) 0.6233(8) 0.032(4) Uani 1 1 d .
N15 N 0.3487(9) 0.2274(8) 0.5814(8) 0.054(5) Uani 1 1 d .
C42 C 0.3234(10) 0.1526(8) 0.5516(7) 0.039(4) Uani 1 1 d .
N16 N 0.2721(7) 0.1517(7) 0.5052(7) 0.037(3) Uani 1 1 d .
C40 C 0.2550(10) 0.0742(8) 0.4839(8) 0.036(4) Uani 1 1 d .
N17 N 0.2713(8) -0.0058(7) 0.5076(7) 0.047(4) Uani 1 1 d .
C43 C 0.3266(9) -0.0053(9) 0.5531(7) 0.033(3) Uani 1 1 d .
N18 N 0.3519(10) -0.0814(7) 0.5803(8) 0.058(6) Uani 1 1 d .
C44 C 0.3504(9) 0.0763(8) 0.5750(9) 0.035(4) Uani 1 1 d .
I2 I 0.59842(8) 0.57972(9) 0.82659(8) 0.0742(5) Uani 1 1 d .
Zn2 Zn 0.48219(12) 0.57593(9) 0.76106(10) 0.0424(5) Uani 1 1 d .
O1 O 0.2668(12) -0.3310(15) 0.7049(11) 0.149(8) Uiso 1 1 d DU
C45 C 0.2047(13) -0.3680(16) 0.7296(13) 0.098(8) Uiso 1 1 d DU
O2 O -0.201(2) 0.132(3) 0.4648(18) 0.261(17) Uiso 1 1 d DU
C46 C -0.2434(18) 0.123(2) 0.5184(16) 0.129(10) Uiso 1 1 d DU
O3 O -0.236(2) -0.297(2) 0.4650(19) 0.235(14) Uiso 1 1 d DU
C47 C -0.221(5) -0.212(3) 0.477(5) 0.37(4) Uiso 1 1 d DU
O4 O -0.098(2) -0.061(2) 0.493(2) 0.232(16) Uiso 1 1 d DU
C48 C -0.058(3) -0.108(4) 0.449(2) 0.24(2) Uiso 1 1 d DU
O5 O 0.055(3) -0.245(4) 0.353(4) 0.42(3) Uiso 1 1 d DU
C49 C 0.129(3) -0.240(3) 0.336(3) 0.220(19) Uiso 1 1 d DU
O6 O -0.299(3) 0.298(3) 0.785(3) 0.39(3) Uiso 1 1 d DU
C50 C -0.305(3) 0.209(3) 0.780(3) 0.24(2) Uiso 1 1 d DU
O7 O -0.301(2) 0.053(2) 0.616(2) 0.228(14) Uiso 1 1 d DU
C51 C -0.357(4) 0.070(5) 0.660(3) 0.35(4) Uiso 1 1 d DU

loop_
_atom_site_aniso_label
_atom_site_aniso_U_11
_atom_site_aniso_U_22
_atom_site_aniso_U_33
_atom_site_aniso_U_23
_atom_site_aniso_U_13
_atom_site_aniso_U_12
N1 0.060(7) 0.031(5) 0.027(6) -0.005(4) -0.030(5) 0.006(5)
C1 0.057(11) 0.018(6) 0.057(11) 0.011(7) 0.014(8) -0.003(6)
C2 0.044(9) 0.032(7) 0.030(8) -0.001(6) 0.002(7) 0.012(6)
C3 0.017(5) 0.018(5) 0.010(5) -0.005(4) 0.004(5) -0.004(4)
C4 0.086(9) 0.028(5) 0.063(8) 0.008(5) -0.057(7) -0.001(6)
C5 0.082(7) 0.037(5) 0.044(6) 0.015(5) -0.049(6) 0.000(5)
N2 0.066(7) 0.029(4) 0.048(6) 0.024(4) -0.008(5) -0.010(5)
C7 0.072(7) 0.034(5) 0.054(7) 0.018(5) -0.007(6) -0.006(5)
C8 0.121(16) 0.030(7) 0.036(9) -0.007(6) -0.037(10) 0.004(9)
C9 0.062(11) 0.033(7) 0.019(7) -0.013(6) 0.006(7) -0.017(7)
C10 0.041(9) 0.046(8) 0.063(12) 0.009(8) -0.018(8) -0.004(7)
C11 0.067(7) 0.036(5) 0.047(7) 0.017(5) -0.008(6) -0.008(5)
N3 0.058(6) 0.015(4) 0.048(6) 0.004(4) 0.009(6) 0.004(4)
C13 0.074(8) 0.028(5) 0.037(7) 0.008(6) -0.008(7) -0.009(6)
C14 0.102(15) 0.016(6) 0.049(10) -0.001(6) -0.020(10) -0.009(7)
C15 0.045(10) 0.031(7) 0.028(8) 0.012(5) -0.001(8) -0.001(6)
C16 0.030(8) 0.035(7) 0.044(10) 0.019(6) -0.008(7) -0.008(6)
C17 0.051(7) 0.014(5) 0.055(8) 0.003(5) -0.006(7) -0.007(5)
C6 0.080(15) 0.042(8) 0.007(7) 0.007(5) -0.008(8) -0.004(8)
N4 0.043(7) 0.017(5) 0.028(6) -0.004(4) -0.012(6) -0.006(5)
C19 0.045(10) 0.017(6) 0.020(7) -0.006(5) 0.004(7) -0.007(5)
N5 0.050(7) 0.020(5) 0.012(5) 0.009(4) -0.012(5) -0.015(5)
C12 0.066(11) 0.026(7) 0.024(8) -0.019(6) -0.001(8) -0.010(7)
N6 0.058(9) 0.022(5) 0.022(6) 0.007(4) -0.014(6) -0.004(5)
C20 0.049(10) 0.029(7) 0.029(8) -0.006(6) 0.010(8) 0.005(6)
N7 0.058(9) 0.032(6) 0.025(7) -0.008(5) -0.022(6) 0.011(6)
C18 0.041(9) 0.020(6) 0.044(10) 0.005(6) 0.027(8) 0.000(5)
N8 0.031(6) 0.026(5) 0.029(6) -0.016(5) -0.011(5) -0.003(4)
C21 0.036(8) 0.021(6) 0.036(9) 0.005(6) 0.013(7) 0.009(5)
N9 0.029(6) 0.019(4) 0.018(6) -0.003(4) -0.019(5) -0.005(4)
C22 0.053(11) 0.023(6) 0.011(7) 0.007(5) 0.015(7) -0.005(6)
I1 0.0448(7) 0.0689(7) 0.0441(7) -0.0006(6) -0.0047(7) 0.0028(5)
Zn1 0.0519(12) 0.0236(7) 0.0271(9) -0.0009(6) -0.0057(9) -0.0029(7)
N11 0.052(8) 0.059(8) 0.031(7) 0.015(6) 0.009(6) -0.013(7)
C29 0.21(3) 0.028(9) 0.16(3) -0.029(13) -0.08(3) 0.018(14)
C30 0.20(3) 0.026(9) 0.16(3) -0.028(12) -0.10(2) 0.021(13)
C31 0.081(13) 0.030(8) 0.066(12) 0.015(8) 0.009(11) 0.004(8)
C32 0.074(12) 0.030(7) 0.085(13) -0.014(8) 0.040(10) 0.001(8)
C33 0.096(14) 0.054(10) 0.070(13) -0.018(9) 0.038(11) -0.016(10)
N10 0.031(7) 0.053(7) 0.052(9) -0.025(6) 0.026(6) 0.001(5)
C23 0.034(9) 0.049(8) 0.035(8) 0.005(7) 0.004(7) 0.005(6)
C24 0.062(11) 0.035(7) 0.035(9) 0.003(6) 0.011(8) -0.006(7)
C25 0.115(12) 0.026(6) 0.072(9) -0.003(6) -0.018(8) -0.002(6)
C26 0.121(11) 0.028(5) 0.076(8) -0.006(5) -0.022(8) -0.004(6)
C27 0.124(12) 0.032(6) 0.079(9) 0.001(6) -0.020(9) -0.005(6)
N12 0.056(8) 0.024(5) 0.032(7) -0.013(5) 0.021(6) 0.006(5)
C35 0.070(11) 0.022(6) 0.050(9) -0.012(7) -0.001(9) -0.003(7)
C36 0.055(10) 0.022(6) 0.039(9) 0.006(5) 0.006(8) 0.001(6)
C37 0.039(9) 0.031(6) 0.025(8) 0.002(5) 0.010(7) 0.005(5)
C38 0.059(11) 0.040(8) 0.052(12) -0.016(7) 0.004(9) 0.016(7)
C39 0.031(8) 0.078(11) 0.046(11) -0.012(8) 0.001(8) 0.015(8)
C28 0.025(8) 0.025(7) 0.043(9) -0.022(6) 0.004(7) -0.009(5)
N13 0.055(9) 0.024(6) 0.064(9) 0.001(5) 0.024(8) 0.006(6)
C41 0.031(10) 0.043(9) 0.085(16) 0.019(8) 0.020(10) -0.001(7)
N14 0.072(11) 0.041(8) 0.071(11) -0.020(7) 0.040(9) 0.005(7)
C34 0.047(10) 0.016(6) 0.034(8) 0.017(5) 0.013(8) 0.003(6)
N15 0.060(11) 0.032(7) 0.068(12) -0.018(6) 0.040(9) -0.006(6)
C42 0.070(12) 0.023(6) 0.023(8) 0.007(5) 0.008(8) 0.000(7)
N16 0.043(8) 0.026(6) 0.042(9) -0.004(5) 0.021(7) 0.003(5)
C40 0.050(10) 0.037(8) 0.020(8) -0.008(5) -0.004(8) 0.008(6)
N17 0.067(10) 0.012(5) 0.060(9) 0.003(5) 0.024(8) 0.002(5)
C43 0.042(9) 0.035(7) 0.023(8) -0.007(6) -0.002(7) 0.001(6)
N18 0.093(14) 0.013(5) 0.066(12) 0.008(5) 0.062(11) 0.009(6)
C44 0.031(9) 0.031(7) 0.043(10) -0.003(6) 0.005(8) 0.003(5)
I2 0.0499(9) 0.0911(10) 0.0817(12) 0.0106(8) 0.0103(9) 0.0096(6)
Zn2 0.0560(13) 0.0269(8) 0.0443(12) -0.0012(7) 0.0045(11) 0.0043(7)

loop_
_atom_type_symbol
_atom_type_description
_atom_type_scat_dispersion_real
_atom_type_scat_dispersion_imag
_atom_type_scat_source
C C 0.0033 0.0016 'International Tables Vol C Tables 4.2.6.8 and 6.1.1.4'
H H 0.0000 0.0000 'International Tables Vol C Tables 4.2.6.8 and 6.1.1.4'
I I -0.4742 1.8119 'International Tables Vol C Tables 4.2.6.8 and 6.1.1.4'
N N 0.0061 0.0033 'International Tables Vol C Tables 4.2.6.8 and 6.1.1.4'
O O 0.0106 0.0060 'International Tables Vol C Tables 4.2.6.8 and 6.1.1.4'
Zn Zn 0.2839 1.4301 'International Tables Vol C Tables 4.2.6.8 and 6.1.1.4'

loop_
_geom_angle_atom_site_label_1
_geom_angle_atom_site_label_2
_geom_angle_atom_site_label_3
_geom_angle
_geom_angle_site_symmetry_1
_geom_angle_site_symmetry_3
C1 N1 C5 120.0 . .
C1 N1 Zn1 119.2(4) . .
C5 N1 Zn1 119.9(4) . .
N1 C1 C2 120.0 . .
C3 C2 C1 120.0 . .
C2 C3 C4 120.0 . .
C2 C3 C6 122.8(8) . .
C4 C3 C6 117.0(8) . .
C3 C4 C5 120.0 . .
C4 C5 N1 120.0 . .
C7 N2 C11 120.0 . .
C7 N2 Zn1 118.9(5) . 1_545
C11 N2 Zn1 120.9(5) . 1_545
N2 C7 C8 120.0 . .
C9 C8 C7 120.0 . .
C10 C9 C8 120.0 . .
C10 C9 C12 119.1(9) . .
C8 C9 C12 120.6(9) . .
C9 C10 C11 120.0 . .
C10 C11 N2 120.0 . .
C13 N3 C17 120.0 . .
C13 N3 Zn1 118.3(4) . 3_545
C17 N3 Zn1 121.0(4) . 3_545
C14 C13 N3 120.0 . .
C13 C14 C15 120.0 . .
C14 C15 C16 120.0 . .
C14 C15 C18 119.6(7) . .
C16 C15 C18 120.3(7) . .
C17 C16 C15 120.0 . .
C16 C17 N3 120.0 . .
N9 C6 N4 128.4(13) . .
N9 C6 C3 118.6(12) . .
N4 C6 C3 112.9(13) . .
C19 N4 C6 114.3(12) . .
C22 C19 N4 120.2(11) . .
C22 C19 N5 120.8(12) . .
N4 C19 N5 119.0(13) . .
C12 N5 C19 116.3(12) . .
N5 C12 N6 128.5(11) . .
N5 C12 C9 118.9(13) . .
N6 C12 C9 112.5(12) . .
C20 N6 C12 111.1(11) . .
C22 C20 N7 121.8(13) . .
C22 C20 N6 122.7(15) . .
N7 C20 N6 115.4(12) . .
C18 N7 C20 113.6(12) . .
N8 C18 N7 130.1(16) . .
N8 C18 C15 114.9(11) . .
N7 C18 C15 114.7(11) . .
C18 N8 C21 114.1(11) . .
N9 C21 N8 119.3(12) . .
N9 C21 C22 119.0(14) . .
N8 C21 C22 121.7(11) . .
C6 N9 C21 116.5(12) . .
C19 C22 C20 120.2(13) . .
C19 C22 C21 121.2(12) . .
C20 C22 C21 118.4(15) . .
N3 Zn1 N2 98.6(4) 3_554 1_565
N3 Zn1 N1 105.7(4) 3_554 .
N2 Zn1 N1 113.1(4) 1_565 .
N3 Zn1 I1 105.9(3) 3_554 .
N2 Zn1 I1 117.8(3) 1_565 .
N1 Zn1 I1 113.5(2) . .
C29 N11 C33 120.0 . .
C29 N11 Zn2 118.8(6) . .
C33 N11 Zn2 120.0(6) . .
N11 C29 C30 120.0 . .
C31 C30 C29 120.0 . .
C32 C31 C30 120.0 . .
C32 C31 C34 120.7(10) . .
C30 C31 C34 119.0(10) . .
C31 C32 C33 120.0 . .
C32 C33 N11 120.0 . .
C23 N10 C27 120.0 . .
C23 N10 Zn2 117.7(5) . 1_545
C27 N10 Zn2 121.1(5) . 1_545
C24 C23 N10 120.0 . .
C23 C24 C25 120.0 . .
C26 C25 C24 120.0 . .
C26 C25 C28 119.5(9) . .
C24 C25 C28 120.4(9) . .
C25 C26 C27 120.0 . .
C26 C27 N10 120.0 . .
C35 N12 C39 120.0 . .
C35 N12 Zn2 117.8(4) . 3_544
C39 N12 Zn2 121.6(4) . 3_544
C36 C35 N12 120.0 . .
C35 C36 C37 120.0 . .
C38 C37 C36 120.0 . .
C38 C37 C40 118.2(8) . .
C36 C37 C40 121.8(7) . .
C39 C38 C37 120.0 . .
C38 C39 N12 120.0 . .
N18 C28 N13 129.8(15) . .
N18 C28 C25 114.2(10) . .
N13 C28 C25 116.0(15) . .
C41 N13 C28 115.6(17) . .
N13 C41 N14 124(2) . .
N13 C41 C44 120.9(16) . .
N14 C41 C44 114.7(15) . .
C34 N14 C41 117.7(19) . .
N15 C34 N14 129.6(16) . .
N15 C34 C31 117.9(12) . .
N14 C34 C31 112.2(15) . .
C34 N15 C42 120.6(15) . .
N16 C42 C44 120.0(14) . .
N16 C42 N15 124.3(14) . .
C44 C42 N15 115.6(16) . .
C40 N16 C42 114.8(13) . .
N16 C40 N17 130.3(16) . .
N16 C40 C37 115.6(12) . .
N17 C40 C37 113.6(12) . .
C40 N17 C43 113.9(13) . .
N18 C43 N17 121.4(14) . .
N18 C43 C44 121.3(15) . .
N17 C43 C44 117.0(13) . .
C28 N18 C43 116.5(13) . .
C42 C44 C43 122.7(16) . .
C42 C44 C41 121.6(13) . .
C43 C44 C41 115.6(13) . .
N11 Zn2 N12 101.8(4) . 3
N11 Zn2 N10 111.5(5) . 1_565
N12 Zn2 N10 107.3(4) 3 1_565
N11 Zn2 I2 117.6(3) . .
N12 Zn2 I2 104.2(3) 3 .
N10 Zn2 I2 113.0(3) 1_565 .

loop_
_geom_bond_atom_site_label_1
_geom_bond_atom_site_label_2
_geom_bond_distance
_geom_bond_site_symmetry_2
N1 C1 1.3900 .
N1 C5 1.3900 .
N1 Zn1 2.035(6) .
C1 C2 1.3900 .
C2 C3 1.3900 .
C3 C4 1.3900 .
C3 C6 1.515(16) .
C4 C5 1.3900 .
N2 C7 1.3900 .
N2 C11 1.3900 .
N2 Zn1 2.019(7) 1_545
C7 C8 1.3900 .
C8 C9 1.3900 .
C9 C10 1.3900 .
C9 C12 1.489(14) .
C10 C11 1.3900 .
N3 C13 1.3900 .
N3 C17 1.3900 .
N3 Zn1 2.015(7) 3_545
C13 C14 1.3900 .
C14 C15 1.3900 .
C15 C16 1.3900 .
C15 C18 1.515(19) .
C16 C17 1.3900 .
C6 N9 1.30(2) .
C6 N4 1.395(18) .
N4 C19 1.355(17) .
C19 C22 1.35(2) .
C19 N5 1.366(15) .
N5 C12 1.314(19) .
C12 N6 1.41(2) .
N6 C20 1.391(17) .
C20 C22 1.369(19) .
C20 N7 1.37(2) .
N7 C18 1.368(18) .
C18 N8 1.329(17) .
N8 C21 1.354(19) .
C21 N9 1.343(16) .
C21 C22 1.420(19) .
I1 Zn1 2.486(2) .
Zn1 N3 2.015(7) 3_554
Zn1 N2 2.019(7) 1_565
N11 C29 1.3900 .
N11 C33 1.3900 .
N11 Zn2 2.043(8) .
C29 C30 1.3900 .
C30 C31 1.3900 .
C31 C32 1.3900 .
C31 C34 1.520(17) .
C32 C33 1.3900 .
N10 C23 1.3900 .
N10 C27 1.3900 .
N10 Zn2 2.058(7) 1_545
C23 C24 1.3900 .
C24 C25 1.3900 .
C25 C26 1.3900 .
C25 C28 1.447(17) .
C26 C27 1.3900 .
N12 C35 1.3900 .
N12 C39 1.3900 .
N12 Zn2 2.045(8) 3_544
C35 C36 1.3900 .
C36 C37 1.3900 .
C37 C38 1.3900 .
C37 C40 1.519(18) .
C38 C39 1.3900 .
C28 N18 1.31(2) .
C28 N13 1.353(18) .
N13 C41 1.33(2) .
C41 N14 1.35(2) .
C41 C44 1.50(3) .
N14 C34 1.32(2) .
C34 N15 1.23(2) .
N15 C42 1.382(19) .
C42 N16 1.34(2) .
C42 C44 1.359(19) .
N16 C40 1.306(17) .
C40 N17 1.355(18) .
N17 C43 1.38(2) .
C43 N18 1.375(19) .
C43 C44 1.399(19) .
I2 Zn2 2.504(3) .
Zn2 N12 2.045(8) 3
Zn2 N10 2.058(7) 1_565
O1 C45 1.356(14) .
O2 C46 1.362(15) .
O3 C47 1.365(15) .
O4 C48 1.369(15) .
O5 C49 1.382(15) .
O6 C50 1.370(15) .
O7 C51 1.391(15) .
